data_4129092
loop_
_publ_author_name
'Hsieh, Sheng-Ying'
'Tang, Y. U.'
'Crotti, Simone'
'Stone, Elizabeth'
'Miller, Scott J.'

_publ_section_title
;
 Catalytic Enantioselective Pyridine N-Oxidation.
;
_journal_name_full 'Journal of the American Chemical Society'
_journal_paper_doi 10.1021/jacs.9b10414
_journal_year 2019
_chemical_absolute_configuration ad
_chemical_formula_moiety 'C27 H23 Cl F3 N3 O2, H2 O'
_chemical_formula_sum 'C27 H25 Cl F3 N3 O3'
_chemical_formula_weight 531.95
_space_group_crystal_system hexagonal
_space_group_IT_number 169
_space_group_name_Hall 'P 61'
_space_group_name_H-M_alt 'P 61'
_atom_sites_solution_hydrogens mixed
_atom_sites_solution_primary SHELXT
_atom_sites_solution_secondary difmap
_audit_creation_method SHELXL-2014/7
_cell_angle_alpha 90
_cell_angle_beta 90
_cell_angle_gamma 120
_cell_formula_units_Z 6
_cell_length_a 13.6637(2)
_cell_length_b 13.6637(2)
_cell_length_c 22.8930(4)
_cell_measurement_reflns_used 54007
_cell_measurement_temperature 93(2)
_cell_measurement_theta_max 66.4140
_cell_measurement_theta_min 3.6890
_cell_volume 3701.43(10)
_computing_cell_refinement 'CrysAlisPro 1.171.39.16b (Rigaku OD, 2015)'
_computing_data_collection 'CrysAlisPro 1.171.39.16b (Rigaku OD, 2015)'
_computing_data_reduction 'CrysAlisPro 1.171.39.16b (Rigaku OD, 2015)'
_computing_molecular_graphics 'Olex2 (Dolomanov et al., 2009)'
_computing_publication_material 'CIFTAB-2014/2 (Sheldrick, 2014)'
_computing_structure_refinement 'SHELXL-2014/7 (Sheldrick, 2014)'
_computing_structure_solution 'SHELXT-2014/5 (Sheldrick, 2014)'
_diffrn_ambient_temperature 93(2)
_diffrn_detector_area_resol_mean 22.2
_diffrn_measured_fraction_theta_full 1.000
_diffrn_measured_fraction_theta_max 1.000
_diffrn_measurement_device_type 'Rigaku Saturn 944+ CCD'
_diffrn_measurement_method \w
_diffrn_radiation_type CuK\a
_diffrn_radiation_wavelength 1.54184
_diffrn_reflns_av_R_equivalents 0.0837
_diffrn_reflns_av_unetI/netI 0.0160
_diffrn_reflns_Laue_measured_fraction_full 1.000
_diffrn_reflns_Laue_measured_fraction_max 1.000
_diffrn_reflns_limit_h_max 16
_diffrn_reflns_limit_h_min -16
_diffrn_reflns_limit_k_max 14
_diffrn_reflns_limit_k_min -15
_diffrn_reflns_limit_l_max 27
_diffrn_reflns_limit_l_min -27
_diffrn_reflns_number 138394
_diffrn_reflns_point_group_measured_fraction_full 0.999
_diffrn_reflns_point_group_measured_fraction_max 0.999
_diffrn_reflns_theta_full 66.728
_diffrn_reflns_theta_max 66.728
_diffrn_reflns_theta_min 3.735
_diffrn_source 'microfocus rotating anode'
_exptl_absorpt_coefficient_mu 1.882
_exptl_absorpt_correction_T_max 1.00000
_exptl_absorpt_correction_T_min 0.82496
_exptl_absorpt_correction_type multi-scan
_exptl_absorpt_process_details
; 
CrysAlisPro 1.171.39.16b (Rigaku Oxford Diffraction, 2015) 
Empirical absorption correction using spherical harmonics, 
 implemented in SCALE3 ABSPACK scaling algorithm. 
;
_exptl_crystal_colour Colorless
_exptl_crystal_density_diffrn 1.432
_exptl_crystal_description Plate
_exptl_crystal_F_000 1656
_exptl_crystal_size_max 0.200
_exptl_crystal_size_mid 0.200
_exptl_crystal_size_min 0.100
_refine_diff_density_max 0.445
_refine_diff_density_min -0.517
_refine_diff_density_rms 0.041
_refine_ls_abs_structure_details
; 
 Flack x determined using 1903 quotients [(I+)-(I-)]/[(I+)+(I-)] 
 (Parsons, Flack and Wagner, Acta Cryst. B69 (2013) 249-259). 
;
_refine_ls_abs_structure_Flack 0.000(6)
_refine_ls_extinction_method none
_refine_ls_goodness_of_fit_ref 1.056
_refine_ls_hydrogen_treatment constr
_refine_ls_matrix_type full
_refine_ls_number_parameters 447
_refine_ls_number_reflns 4375
_refine_ls_number_restraints 61
_refine_ls_restrained_S_all 1.070
_refine_ls_R_factor_all 0.0494
_refine_ls_R_factor_gt 0.0463
_refine_ls_shift/su_max 0.001
_refine_ls_shift/su_mean 0.000
_refine_ls_structure_factor_coef Fsqd
_refine_ls_weighting_details 'w=1/[\s^2^(Fo^2^)+(0.0570P)^2^+1.9920P] where P=(Fo^2^+2Fc^2^)/3'
_refine_ls_weighting_scheme calc
_refine_ls_wR_factor_gt 0.1143
_refine_ls_wR_factor_ref 0.1177
_reflns_Friedel_coverage 0.944
_reflns_Friedel_fraction_full 0.998
_reflns_Friedel_fraction_max 0.998
_reflns_number_gt 4145
_reflns_number_total 4375
_reflns_threshold_expression 'I > 2\s(I)'
_cod_data_source_file ja9b10414_si_003.cif
_cod_data_source_block 007a-19032
_cod_original_cell_volume 3701.43(13)
_cod_database_code 4129092
_shelx_shelxl_version_number 2014/7
_shelx_space_group_comment
; 
The symmetry employed for this shelxl refinement is uniquely defined 
by the following loop, which should always be used as a source of 
symmetry information in preference to the above space-group names. 
They are only intended as comments. 
;
_shelx_estimated_absorpt_t_min 0.705
_shelx_estimated_absorpt_t_max 0.834

loop_
_space_group_symop_operation_xyz
'x, y, z'
'-y, x-y, z+1/3'
'-x+y, -x, z+2/3'
'-x, -y, z+1/2'
'y, -x+y, z+5/6'
'x-y, x, z+1/6'

loop_
_atom_site_label
_atom_site_type_symbol
_atom_site_fract_x
_atom_site_fract_y
_atom_site_fract_z
_atom_site_U_iso_or_equiv
_atom_site_adp_type
_atom_site_occupancy
_atom_site_site_symmetry_order
_atom_site_calc_flag
_atom_site_refinement_flags_posn
_atom_site_refinement_flags_adp
_atom_site_refinement_flags_occupancy
_atom_site_disorder_assembly
_atom_site_disorder_group
Cl1 Cl 1.06534(16) 0.4980(2) 0.18792(6) 0.0937(6) Uani 1 1 d . . . . .
F1 F 0.2470(3) 0.1228(4) 0.81213(17) 0.0755(14) Uani 0.870(6) 1 d D . P A 1
F1B F 0.210(2) 0.051(2) 0.7875(12) 0.0755(14) Uani 0.130(6) 1 d D . P A 2
F2 F 0.1818(4) 0.1983(4) 0.7548(2) 0.0747(13) Uani 0.870(6) 1 d D . P A 1
F2B F 0.232(3) 0.2188(19) 0.7775(13) 0.0747(13) Uani 0.130(6) 1 d D . P A 2
F3 F 0.1429(4) 0.0288(5) 0.7418(3) 0.112(2) Uani 0.870(6) 1 d D . P A 1
F3B F 0.144(2) 0.091(3) 0.7154(13) 0.112(2) Uani 0.130(6) 1 d D . P A 2
O1 O 1.1561(5) 0.4350(3) 0.51439(16) 0.0893(16) Uani 1 1 d . . . . .
O2 O 0.5968(3) 0.3762(4) 0.54478(14) 0.0595(10) Uani 1 1 d . . . . .
N1 N 1.1258(4) 0.3355(3) 0.49201(16) 0.0528(10) Uani 1 1 d . . . . .
N2B N 0.6141(18) 0.2697(19) 0.6210(12) 0.043(4) Uani 0.5 1 d . U P B 1
H2B H 0.6572 0.2439 0.6345 0.052 Uiso 0.5 1 calc R U P B 1
C2 C 1.0383(4) 0.2862(4) 0.45360(19) 0.0422(10) Uani 1 1 d . . . . .
C3 C 0.9960(12) 0.3612(13) 0.4447(6) 0.032(3) Uani 0.5 1 d . . P B 1
C3B C 0.9623(11) 0.3376(11) 0.4314(6) 0.025(3) Uani 0.5 1 d . . P B 2
C4 C 0.9958(4) 0.3864(4) 0.37569(19) 0.0434(10) Uani 1 1 d . . . . .
C5 C 1.0586(4) 0.5006(4) 0.36131(19) 0.0446(10) Uani 1 1 d . . . . .
H5 H 1.0866 0.5557 0.3915 0.054 Uiso 1 1 calc R U . . .
C6 C 1.0807(4) 0.5350(5) 0.3034(2) 0.0513(11) Uani 1 1 d . . . . .
H6 H 1.1251 0.6128 0.2936 0.062 Uiso 1 1 calc R U . . .
C7 C 1.0367(5) 0.4536(5) 0.2606(2) 0.0601(14) Uani 1 1 d . . . . .
C8 C 0.9720(6) 0.3413(5) 0.2735(2) 0.0700(15) Uani 1 1 d . . . . .
H8 H 0.9414 0.2874 0.2428 0.084 Uiso 1 1 calc R U . . .
C9 C 0.9508(5) 0.3057(5) 0.3311(3) 0.0612(13) Uani 1 1 d . . . . .
C10 C 0.8651(12) 0.1806(8) 0.3480(7) 0.062(3) Uani 0.62(3) 1 d . . P C 1
H10A H 0.8219 0.1377 0.3132 0.074 Uiso 0.62(3) 1 calc R U P C 1
H10B H 0.8111 0.1781 0.3777 0.074 Uiso 0.62(3) 1 calc R U P C 1
C10B C 0.917(3) 0.1877(15) 0.3399(8) 0.057(5) Uani 0.38(3) 1 d . . P C 2
H10C H 0.9721 0.1745 0.3186 0.069 Uiso 0.38(3) 1 calc R U P C 2
H10D H 0.8435 0.1431 0.3194 0.069 Uiso 0.38(3) 1 calc R U P C 2
C11 C 0.9352(12) 0.1278(8) 0.3734(7) 0.050(3) Uani 0.62(3) 1 d . . P C 1
H11A H 0.8812 0.0484 0.3840 0.060 Uiso 0.62(3) 1 calc R U P C 1
H11B H 0.9832 0.1260 0.3415 0.060 Uiso 0.62(3) 1 calc R U P C 1
C11B C 0.9028(16) 0.1364(18) 0.3975(13) 0.060(6) Uani 0.38(3) 1 d . . P C 2
H11C H 0.8704 0.0538 0.3933 0.072 Uiso 0.38(3) 1 calc R U P C 2
H11D H 0.8499 0.1498 0.4211 0.072 Uiso 0.38(3) 1 calc R U P C 2
C12 C 1.0133(4) 0.1856(3) 0.4276(2) 0.0492(11) Uani 1 1 d . . . . .
C13 C 1.0767(4) 0.1348(4) 0.4423(2) 0.0480(11) Uani 1 1 d . . . . .
H13 H 1.0607 0.0655 0.4246 0.058 Uiso 1 1 calc R U . . .
C14 C 1.1621(4) 0.1851(4) 0.4824(2) 0.0458(10) Uani 1 1 d . . . . .
H14 H 1.2047 0.1503 0.4931 0.055 Uiso 1 1 calc R U . . .
C15 C 1.1856(4) 0.2856(4) 0.5068(2) 0.0544(12) Uani 1 1 d . . . . .
H15 H 1.2450 0.3208 0.5345 0.065 Uiso 1 1 calc R U . . .
C16 C 0.8854(6) 0.3376(7) 0.4676(3) 0.0248(15) Uani 0.5 1 d . . P B 2
C16B C 0.9436(10) 0.3933(9) 0.4830(4) 0.0404(19) Uani 0.5 1 d . . P B 1
C17 C 0.8156(6) 0.3905(6) 0.4504(3) 0.0235(13) Uani 0.5 1 d . . P B 2
H17A H 0.7367 0.3302 0.4431 0.028 Uiso 0.5 1 calc R U P B 2
H17B H 0.8458 0.4335 0.4136 0.028 Uiso 0.5 1 calc R U P B 2
C17B C 0.8816(9) 0.4549(9) 0.4674(4) 0.044(2) Uani 0.5 1 d . . P B 1
H17C H 0.9166 0.5285 0.4880 0.053 Uiso 0.5 1 calc R U P B 1
H17D H 0.8875 0.4696 0.4249 0.053 Uiso 0.5 1 calc R U P B 1
C18 C 0.8170(6) 0.4704(7) 0.4983(3) 0.0282(14) Uani 0.5 1 d . . P B 2
H18A H 0.8939 0.5369 0.5016 0.034 Uiso 0.5 1 calc R U P B 2
H18B H 0.7645 0.4976 0.4875 0.034 Uiso 0.5 1 calc R U P B 2
C18B C 0.7618(8) 0.3873(10) 0.4841(4) 0.048(2) Uani 0.5 1 d . . P B 1
H18C H 0.7240 0.4318 0.4766 0.057 Uiso 0.5 1 calc R U P B 1
H18D H 0.7248 0.3186 0.4595 0.057 Uiso 0.5 1 calc R U P B 1
N19 N 0.7470(8) 0.3538(9) 0.5457(4) 0.0378(18) Uani 0.5 1 d . U P B 1
N19B N 0.7832(7) 0.4121(7) 0.5548(3) 0.0297(16) Uani 0.5 1 d . U P B 2
C20 C 0.8588(7) 0.3704(8) 0.5733(3) 0.0275(15) Uani 0.5 1 d . . P B 2
H20A H 0.8333 0.3317 0.6115 0.033 Uiso 0.5 1 calc R U P B 2
H20B H 0.9364 0.4350 0.5782 0.033 Uiso 0.5 1 calc R U P B 2
C20B C 0.8115(9) 0.2997(10) 0.5643(4) 0.0410(19) Uani 0.5 1 d . . P B 1
H20C H 0.7769 0.2232 0.5470 0.049 Uiso 0.5 1 calc R U P B 1
H20D H 0.8064 0.2910 0.6073 0.049 Uiso 0.5 1 calc R U P B 1
C21 C 0.8598(6) 0.2878(5) 0.5281(3) 0.0224(13) Uani 0.5 1 d . . P B 2
H21A H 0.9174 0.2676 0.5394 0.027 Uiso 0.5 1 calc R U P B 2
H21B H 0.7852 0.2177 0.5281 0.027 Uiso 0.5 1 calc R U P B 2
C21B C 0.9337(8) 0.3652(8) 0.5470(4) 0.0434(19) Uani 0.5 1 d . . P B 1
H21C H 0.9704 0.3199 0.5553 0.052 Uiso 0.5 1 calc R U P B 1
H21D H 0.9728 0.4357 0.5702 0.052 Uiso 0.5 1 calc R U P B 1
C22B C 0.6461(13) 0.3305(13) 0.5702(9) 0.033(3) Uani 0.5 1 d . U P B 1
C23 C 0.5243(4) 0.2475(4) 0.65059(18) 0.0403(9) Uani 1 1 d . U . . .
C24 C 0.4500(4) 0.2882(3) 0.64056(19) 0.0395(9) Uani 1 1 d . . . . .
H24 H 0.4653 0.3417 0.6104 0.047 Uiso 1 1 calc R U . . .
C25 C 0.3541(3) 0.2501(3) 0.67482(19) 0.0411(9) Uani 1 1 d . . . . .
H25 H 0.3045 0.2790 0.6684 0.049 Uiso 1 1 calc R U . . .
C26 C 0.3294(3) 0.1708(3) 0.71822(19) 0.0383(8) Uani 1 1 d . . . . .
C27 C 0.4020(4) 0.1288(4) 0.72758(19) 0.0455(10) Uani 1 1 d . . . . .
H27 H 0.3856 0.0739 0.7572 0.055 Uiso 1 1 calc R U . . .
C28 C 0.4981(4) 0.1669(4) 0.69383(19) 0.0492(11) Uani 1 1 d . . . . .
H28 H 0.5472 0.1374 0.7003 0.059 Uiso 1 1 calc R U . . .
C29 C 0.2278(4) 0.1315(4) 0.7549(2) 0.0495(10) Uani 1 1 d D . . . .
O3 O 0.4136(3) 0.2324(5) 0.46968(17) 0.0775(12) Uani 1 1 d G . . . .
H3A H 0.4367 0.2595 0.4358 0.116 Uiso 1 1 d G U . . .
H3B H 0.4650 0.2785 0.4926 0.116 Uiso 1 1 d G U . . .
C22A C 0.6741(15) 0.3692(12) 0.5709(9) 0.035(4) Uani 0.5 1 d . U P B 2
N2A N 0.6378(15) 0.2990(17) 0.6201(10) 0.030(3) Uani 0.5 1 d . U P B 2
H2A H 0.6871 0.2828 0.6352 0.036 Uiso 0.5 1 calc R U P B 2

loop_
_atom_site_aniso_label
_atom_site_aniso_U_11
_atom_site_aniso_U_22
_atom_site_aniso_U_33
_atom_site_aniso_U_23
_atom_site_aniso_U_13
_atom_site_aniso_U_12
Cl1 0.1056(12) 0.1649(18) 0.0402(6) 0.0278(9) 0.0224(7) 0.0899(13)
F1 0.060(2) 0.117(4) 0.053(2) 0.025(2) 0.0134(17) 0.047(2)
F1B 0.060(2) 0.117(4) 0.053(2) 0.025(2) 0.0134(17) 0.047(2)
F2 0.072(3) 0.100(3) 0.080(3) 0.036(2) 0.034(2) 0.064(2)
F2B 0.072(3) 0.100(3) 0.080(3) 0.036(2) 0.034(2) 0.064(2)
F3 0.058(2) 0.078(3) 0.132(5) -0.041(3) 0.033(3) -0.018(2)
F3B 0.058(2) 0.078(3) 0.132(5) -0.041(3) 0.033(3) -0.018(2)
O1 0.190(5) 0.0447(19) 0.0373(18) -0.0001(15) 0.002(2) 0.062(3)
O2 0.073(2) 0.110(3) 0.0339(15) 0.0064(17) 0.0023(15) 0.075(2)
N1 0.095(3) 0.0331(18) 0.0344(19) 0.0085(15) 0.011(2) 0.035(2)
N2B 0.048(8) 0.049(10) 0.037(5) 0.004(6) 0.001(5) 0.028(7)
C2 0.052(2) 0.040(2) 0.046(2) 0.0137(18) 0.024(2) 0.0314(19)
C3 0.039(8) 0.052(8) 0.010(6) 0.001(5) -0.005(4) 0.025(6)
C3B 0.036(7) 0.034(5) 0.018(6) -0.012(4) -0.014(4) 0.027(5)
C4 0.055(3) 0.052(2) 0.038(2) 0.0127(18) 0.0192(19) 0.038(2)
C5 0.054(3) 0.052(2) 0.039(2) 0.0080(19) 0.0081(19) 0.035(2)
C6 0.045(2) 0.069(3) 0.049(3) 0.021(2) 0.009(2) 0.035(2)
C7 0.068(3) 0.098(4) 0.040(2) 0.014(3) 0.017(2) 0.060(3)
C8 0.105(5) 0.084(4) 0.048(3) -0.008(3) -0.001(3) 0.067(4)
C9 0.081(4) 0.054(3) 0.059(3) 0.003(2) 0.008(3) 0.042(3)
C10 0.027(6) 0.046(5) 0.109(9) -0.001(5) -0.006(5) 0.017(4)
C10B 0.048(13) 0.067(10) 0.055(8) -0.017(7) -0.006(8) 0.027(9)
C11 0.047(6) 0.035(4) 0.068(7) -0.001(4) -0.003(5) 0.020(4)
C11B 0.030(8) 0.059(9) 0.075(14) 0.008(9) 0.002(7) 0.010(6)
C12 0.041(2) 0.033(2) 0.073(3) 0.006(2) 0.007(2) 0.0178(18)
C13 0.053(3) 0.035(2) 0.063(3) 0.001(2) 0.009(2) 0.027(2)
C14 0.043(2) 0.042(2) 0.058(3) 0.018(2) 0.017(2) 0.0245(19)
C15 0.063(3) 0.037(2) 0.051(3) 0.0142(19) -0.004(2) 0.016(2)
C16 0.022(3) 0.024(3) 0.024(4) -0.008(3) -0.007(3) 0.008(3)
C16B 0.056(6) 0.048(5) 0.033(5) 0.006(4) 0.010(4) 0.038(5)
C17 0.021(3) 0.028(4) 0.021(3) -0.002(3) 0.000(3) 0.012(3)
C17B 0.064(6) 0.054(6) 0.030(4) 0.009(4) 0.011(5) 0.041(5)
C18 0.031(4) 0.028(4) 0.027(4) 0.006(3) 0.009(3) 0.016(3)
C18B 0.049(5) 0.077(7) 0.031(5) 0.011(5) 0.003(4) 0.043(6)
N19 0.042(5) 0.058(5) 0.025(4) 0.006(4) 0.004(3) 0.033(4)
N19B 0.036(4) 0.034(4) 0.024(4) 0.005(3) 0.008(3) 0.022(3)
C20 0.036(4) 0.028(4) 0.025(4) 0.000(3) 0.003(3) 0.020(4)
C20B 0.051(5) 0.058(6) 0.030(4) 0.009(4) 0.002(4) 0.040(5)
C21 0.021(3) 0.019(3) 0.027(3) 0.001(3) 0.000(3) 0.009(3)
C21B 0.052(5) 0.055(5) 0.032(4) 0.010(4) 0.006(4) 0.034(5)
C22B 0.036(7) 0.042(9) 0.029(5) -0.003(6) 0.000(5) 0.027(6)
C23 0.046(2) 0.053(2) 0.0313(19) -0.0080(17) -0.0025(17) 0.031(2)
C24 0.044(2) 0.041(2) 0.039(2) -0.0021(17) -0.0028(17) 0.0254(18)
C25 0.039(2) 0.040(2) 0.048(2) -0.0047(17) -0.0064(18) 0.0222(18)
C26 0.040(2) 0.0318(19) 0.040(2) -0.0053(16) -0.0030(17) 0.0157(17)
C27 0.060(3) 0.042(2) 0.041(2) -0.0008(18) 0.000(2) 0.031(2)
C28 0.062(3) 0.065(3) 0.040(2) -0.003(2) -0.001(2) 0.047(2)
C29 0.046(2) 0.043(2) 0.056(3) 0.002(2) 0.000(2) 0.019(2)
O3 0.054(2) 0.140(4) 0.046(2) 0.007(2) 0.0016(16) 0.054(2)
C22A 0.045(7) 0.036(8) 0.023(5) 0.001(6) 0.005(5) 0.020(6)
N2A 0.029(6) 0.045(9) 0.028(5) 0.005(6) 0.009(5) 0.027(6)

loop_
_atom_type_symbol
_atom_type_description
_atom_type_scat_dispersion_real
_atom_type_scat_dispersion_imag
_atom_type_scat_source
C C 0.0181 0.0091 'International Tables Vol C Tables 4.2.6.8 and 6.1.1.4'
H H 0.0000 0.0000 'International Tables Vol C Tables 4.2.6.8 and 6.1.1.4'
Cl Cl 0.3639 0.7018 'International Tables Vol C Tables 4.2.6.8 and 6.1.1.4'
F F 0.0727 0.0534 'International Tables Vol C Tables 4.2.6.8 and 6.1.1.4'
N N 0.0311 0.0180 'International Tables Vol C Tables 4.2.6.8 and 6.1.1.4'
O O 0.0492 0.0322 'International Tables Vol C Tables 4.2.6.8 and 6.1.1.4'

loop_
_geom_angle_atom_site_label_1
_geom_angle_atom_site_label_2
_geom_angle_atom_site_label_3
_geom_angle
O1 N1 C15 118.1(5)
O1 N1 C2 120.7(4)
C15 N1 C2 121.2(4)
C23 N2B C22B 124(2)
C23 N2B H2B 117.8
C22B N2B H2B 117.8
N1 C2 C12 119.5(4)
N1 C2 C3 108.0(6)
C12 C2 C3 132.2(6)
N1 C2 C3B 126.1(5)
C12 C2 C3B 114.2(6)
C16B C3 C2 128.4(11)
C16B C3 C4 120.9(11)
C2 C3 C4 109.7(10)
C16 C3B C4 129.1(10)
C16 C3B C2 119.1(10)
C4 C3B C2 111.6(10)
C5 C4 C9 119.5(4)
C5 C4 C3B 128.1(6)
C9 C4 C3B 112.3(6)
C5 C4 C3 113.8(7)
C9 C4 C3 126.3(7)
C6 C5 C4 120.8(4)
C6 C5 H5 119.6
C4 C5 H5 119.6
C7 C6 C5 118.3(5)
C7 C6 H6 120.9
C5 C6 H6 120.9
C8 C7 C6 122.0(5)
C8 C7 Cl1 120.2(5)
C6 C7 Cl1 117.8(4)
C7 C8 C9 120.3(5)
C7 C8 H8 119.8
C9 C8 H8 119.8
C8 C9 C4 119.1(5)
C8 C9 C10B 114.7(8)
C4 C9 C10B 123.0(8)
C8 C9 C10 122.1(7)
C4 C9 C10 118.3(7)
C9 C10 C11 107.3(11)
C9 C10 H10A 110.2
C11 C10 H10A 110.2
C9 C10 H10B 110.2
C11 C10 H10B 110.2
H10A C10 H10B 108.5
C9 C10B C11B 123.4(18)
C9 C10B H10C 106.5
C11B C10B H10C 106.5
C9 C10B H10D 106.5
C11B C10B H10D 106.5
H10C C10B H10D 106.5
C12 C11 C10 118.7(10)
C12 C11 H11A 107.6
C10 C11 H11A 107.6
C12 C11 H11B 107.6
C10 C11 H11B 107.6
H11A C11 H11B 107.1
C10B C11B C12 110(2)
C10B C11B H11C 109.6
C12 C11B H11C 109.6
C10B C11B H11D 109.6
C12 C11B H11D 109.6
H11C C11B H11D 108.1
C2 C12 C13 119.2(5)
C2 C12 C11B 110.0(13)
C13 C12 C11B 129.2(12)
C2 C12 C11 127.7(5)
C13 C12 C11 112.1(6)
C14 C13 C12 119.8(4)
C14 C13 H13 120.1
C12 C13 H13 120.1
C15 C14 C13 119.5(4)
C15 C14 H14 120.2
C13 C14 H14 120.2
N1 C15 C14 120.8(5)
N1 C15 H15 119.6
C14 C15 H15 119.6
C3B C16 C21 125.1(8)
C3B C16 C17 121.5(8)
C21 C16 C17 113.4(6)
C3 C16B C21B 123.4(9)
C3 C16B C17B 124.9(9)
C21B C16B C17B 111.6(7)
C16 C17 C18 111.5(6)
C16 C17 H17A 109.3
C18 C17 H17A 109.3
C16 C17 H17B 109.3
C18 C17 H17B 109.3
H17A C17 H17B 108.0
C18B C17B C16B 110.4(8)
C18B C17B H17C 109.6
C16B C17B H17C 109.6
C18B C17B H17D 109.6
C16B C17B H17D 109.6
H17C C17B H17D 108.1
N19B C18 C17 110.7(6)
N19B C18 H18A 109.5
C17 C18 H18A 109.5
N19B C18 H18B 109.5
C17 C18 H18B 109.5
H18A C18 H18B 108.1
N19 C18B C17B 112.5(8)
N19 C18B H18C 109.1
C17B C18B H18C 109.1
N19 C18B H18D 109.1
C17B C18B H18D 109.1
H18C C18B H18D 107.8
C22B N19 C18B 115.7(10)
C22B N19 C20B 123.4(10)
C18B N19 C20B 114.4(7)
C22A N19B C18 117.0(10)
C22A N19B C20 126.1(10)
C18 N19B C20 112.0(6)
N19B C20 C21 110.9(7)
N19B C20 H20A 109.5
C21 C20 H20A 109.5
N19B C20 H20B 109.5
C21 C20 H20B 109.5
H20A C20 H20B 108.1
N19 C20B C21B 113.1(8)
N19 C20B H20C 109.0
C21B C20B H20C 109.0
N19 C20B H20D 109.0
C21B C20B H20D 109.0
H20C C20B H20D 107.8
C16 C21 C20 112.0(6)
C16 C21 H21A 109.2
C20 C21 H21A 109.2
C16 C21 H21B 109.2
C20 C21 H21B 109.2
H21A C21 H21B 107.9
C20B C21B C16B 109.9(8)
C20B C21B H21C 109.7
C16B C21B H21C 109.7
C20B C21B H21D 109.7
C16B C21B H21D 109.7
H21C C21B H21D 108.2
O2 C22B N2B 127.1(18)
O2 C22B N19 114.7(13)
N2B C22B N19 118.0(16)
N2B C23 C28 113.3(12)
N2B C23 C24 127.6(13)
C28 C23 C24 118.9(4)
C28 C23 N2A 119.7(9)
C24 C23 N2A 121.1(9)
C25 C24 C23 119.7(4)
C25 C24 H24 120.1
C23 C24 H24 120.1
C26 C25 C24 120.9(4)
C26 C25 H25 119.5
C24 C25 H25 119.5
C25 C26 C27 119.4(4)
C25 C26 C29 120.7(4)
C27 C26 C29 119.9(4)
C28 C27 C26 119.9(4)
C28 C27 H27 120.0
C26 C27 H27 120.0
C27 C28 C23 121.1(4)
C27 C28 H28 119.4
C23 C28 H28 119.4
F1B C29 F2B 118.5(19)
F1B C29 F3B 106.9(18)
F2B C29 F3B 106.9(19)
F3 C29 F2 105.0(5)
F3 C29 F1 103.4(5)
F2 C29 F1 103.7(4)
F1B C29 C26 113.1(13)
F2B C29 C26 107.3(13)
F3 C29 C26 114.9(4)
F3B C29 C26 102.7(15)
F2 C29 C26 115.3(4)
F1 C29 C26 113.2(4)
H3A O3 H3B 104.5
O2 C22A N19B 128.6(14)
O2 C22A N2A 114.3(15)
N19B C22A N2A 116.9(16)
C22A N2A C23 128.3(18)
C22A N2A H2A 115.9
C23 N2A H2A 115.9

loop_
_geom_bond_atom_site_label_1
_geom_bond_atom_site_label_2
_geom_bond_distance
Cl1 C7 1.747(5)
F1 C29 1.353(6)
F1B C29 1.244(17)
F2 C29 1.343(6)
F2B C29 1.277(18)
F3 C29 1.332(6)
F3B C29 1.34(2)
O1 N1 1.311(5)
O2 C22A 1.26(2)
O2 C22B 1.268(19)
N1 C15 1.343(7)
N1 C2 1.360(7)
N2B C23 1.30(2)
N2B C22B 1.37(3)
N2B H2B 0.8800
C2 C12 1.375(6)
C2 C3 1.422(17)
C2 C3B 1.600(13)
C3 C16B 1.335(18)
C3 C4 1.617(14)
C3B C16 1.338(16)
C3B C4 1.405(16)
C4 C5 1.394(6)
C4 C9 1.400(7)
C5 C6 1.388(6)
C5 H5 0.9500
C6 C7 1.375(8)
C6 H6 0.9500
C7 C8 1.365(9)
C8 C9 1.385(8)
C8 H8 0.9500
C9 C10B 1.451(19)
C9 C10 1.563(13)
C10 C11 1.569(18)
C10 H10A 0.9900
C10 H10B 0.9900
C10B C11B 1.46(3)
C10B H10C 0.9900
C10B H10D 0.9900
C11 C12 1.569(12)
C11 H11A 0.9900
C11 H11B 0.9900
C11B C12 1.480(17)
C11B H11C 0.9900
C11B H11D 0.9900
C12 C13 1.395(6)
C13 C14 1.369(7)
C13 H13 0.9500
C14 C15 1.364(7)
C14 H14 0.9500
C15 H15 0.9500
C16 C21 1.507(10)
C16 C17 1.509(10)
C16B C21B 1.505(12)
C16B C17B 1.506(11)
C17 C18 1.542(10)
C17 H17A 0.9900
C17 H17B 0.9900
C17B C18B 1.472(14)
C17B H17C 0.9900
C17B H17D 0.9900
C18 N19B 1.466(10)
C18 H18A 0.9900
C18 H18B 0.9900
C18B N19 1.463(12)
C18B H18C 0.9900
C18B H18D 0.9900
N19 C22B 1.370(19)
N19 C20B 1.470(12)
N19B C22A 1.353(19)
N19B C20 1.470(11)
C20 C21 1.535(10)
C20 H20A 0.9900
C20 H20B 0.9900
C20B C21B 1.501(14)
C20B H20C 0.9900
C20B H20D 0.9900
C21 H21A 0.9900
C21 H21B 0.9900
C21B H21C 0.9900
C21B H21D 0.9900
C23 C28 1.388(6)
C23 C24 1.399(6)
C23 N2A 1.516(16)
C24 C25 1.387(6)
C24 H24 0.9500
C25 C26 1.383(6)
C25 H25 0.9500
C26 C27 1.388(6)
C26 C29 1.475(6)
C27 C28 1.382(7)
C27 H27 0.9500
C28 H28 0.9500
O3 H3A 0.8497
O3 H3B 0.8502
C22A N2A 1.40(2)
N2A H2A 0.8800

loop_
_geom_hbond_atom_site_label_D
_geom_hbond_atom_site_label_H
_geom_hbond_atom_site_label_A
_geom_hbond_distance_DH
_geom_hbond_distance_HA
_geom_hbond_distance_DA
_geom_hbond_angle_DHA
_geom_hbond_site_symmetry_A
N2B H2B O1 0.88 2.09 2.95(3) 164.3 6_545
O3 H3A O1 0.85 2.04 2.846(5) 159.3 5_564
O3 H3B O2 0.85 2.01 2.857(6) 172.7 .
N2A H2A O1 0.88 2.26 3.05(2) 148.5 6_545

loop_
_geom_torsion_atom_site_label_1
_geom_torsion_atom_site_label_2
_geom_torsion_atom_site_label_3
_geom_torsion_atom_site_label_4
_geom_torsion
O1 N1 C2 C12 175.4(4)
C15 N1 C2 C12 -2.5(6)
O1 N1 C2 C3 0.8(8)
C15 N1 C2 C3 -177.1(7)
O1 N1 C2 C3B -0.6(9)
C15 N1 C2 C3B -178.6(8)
N1 C2 C3 C16B -66.6(14)
C12 C2 C3 C16B 119.7(12)
N1 C2 C3 C4 125.2(7)
C12 C2 C3 C4 -48.4(13)
N1 C2 C3B C16 -74.3(12)
C12 C2 C3B C16 109.4(9)
N1 C2 C3B C4 100.6(8)
C12 C2 C3B C4 -75.6(9)
C16 C3B C4 C5 70.9(14)
C2 C3B C4 C5 -103.4(8)
C16 C3B C4 C9 -104.3(12)
C2 C3B C4 C9 81.4(8)
C16B C3 C4 C5 68.4(13)
C2 C3 C4 C5 -122.4(8)
C16B C3 C4 C9 -119.2(12)
C2 C3 C4 C9 50.1(11)
C9 C4 C5 C6 -2.5(7)
C3B C4 C5 C6 -177.4(7)
C3 C4 C5 C6 170.4(7)
C4 C5 C6 C7 1.6(6)
C5 C6 C7 C8 0.5(7)
C5 C6 C7 Cl1 -180.0(3)
C6 C7 C8 C9 -1.6(8)
Cl1 C7 C8 C9 178.9(4)
C7 C8 C9 C4 0.6(9)
C7 C8 C9 C10B -159.6(14)
C7 C8 C9 C10 172.0(8)
C5 C4 C9 C8 1.4(7)
C3B C4 C9 C8 177.1(7)
C3 C4 C9 C8 -170.6(8)
C5 C4 C9 C10B 159.9(16)
C3B C4 C9 C10B -24.5(17)
C5 C4 C9 C10 -170.3(7)
C3 C4 C9 C10 17.7(11)
C8 C9 C10 C11 110.8(11)
C4 C9 C10 C11 -77.8(15)
C8 C9 C10B C11B 173(3)
C4 C9 C10B C11B 13(4)
C9 C10 C11 C12 58(2)
C9 C10B C11B C12 -66(5)
N1 C2 C12 C13 1.5(6)
C3 C2 C12 C13 174.5(9)
C3B C2 C12 C13 178.0(7)
N1 C2 C12 C11B 168.5(11)
C3B C2 C12 C11B -15.0(13)
N1 C2 C12 C11 -165.9(9)
C3 C2 C12 C11 7.2(14)
C10B C11B C12 C2 83(3)
C10B C11B C12 C13 -112.2(19)
C10 C11 C12 C2 -7(2)
C10 C11 C12 C13 -175.3(14)
C2 C12 C13 C14 0.4(7)
C11B C12 C13 C14 -163.8(16)
C11 C12 C13 C14 169.6(8)
C12 C13 C14 C15 -1.2(7)
O1 N1 C15 C14 -176.3(4)
C2 N1 C15 C14 1.7(7)
C13 C14 C15 N1 0.2(7)
C4 C3B C16 C21 -176.6(8)
C2 C3B C16 C21 -2.7(14)
C4 C3B C16 C17 2.8(16)
C2 C3B C16 C17 176.7(7)
C2 C3 C16B C21B 9(2)
C4 C3 C16B C21B 175.5(10)
C2 C3 C16B C17B -167.5(11)
C4 C3 C16B C17B -0.5(19)
C3B C16 C17 C18 -130.7(9)
C21 C16 C17 C18 48.7(9)
C3 C16B C17B C18B 119.2(13)
C21B C16B C17B C18B -57.3(13)
C16 C17 C18 N19B -53.5(9)
C16B C17B C18B N19 54.2(12)
C17B C18B N19 C22B 156.0(11)
C17B C18B N19 C20B -51.4(13)
C17 C18 N19B C22A -97.4(11)
C17 C18 N19B C20 59.6(9)
C22A N19B C20 C21 95.2(13)
C18 N19B C20 C21 -59.2(9)
C22B N19 C20B C21B -159.9(12)
C18B N19 C20B C21B 49.8(13)
C3B C16 C21 C20 130.9(10)
C17 C16 C21 C20 -48.5(9)
N19B C20 C21 C16 52.8(9)
N19 C20B C21B C16B -50.9(12)
C3 C16B C21B C20B -121.4(12)
C17B C16B C21B C20B 55.1(12)
C23 N2B C22B O2 2(3)
C23 N2B C22B N19 175.7(18)
C18B N19 C22B O2 -23.2(18)
C20B N19 C22B O2 -173.1(11)
C18B N19 C22B N2B 162.0(16)
C20B N19 C22B N2B 12(2)
C22B N2B C23 C28 168.2(18)
C22B N2B C23 C24 -6(3)
N2B C23 C24 C25 176.3(15)
C28 C23 C24 C25 1.8(6)
N2A C23 C24 C25 -171.2(11)
C23 C24 C25 C26 -1.2(6)
C24 C25 C26 C27 0.1(6)
C24 C25 C26 C29 179.4(4)
C25 C26 C27 C28 0.3(6)
C29 C26 C27 C28 -179.0(4)
C26 C27 C28 C23 0.4(7)
N2B C23 C28 C27 -176.6(13)
C24 C23 C28 C27 -1.5(7)
N2A C23 C28 C27 171.7(11)
C25 C26 C29 F1B 172.6(18)
C27 C26 C29 F1B -8.1(19)
C25 C26 C29 F2B -54.8(16)
C27 C26 C29 F2B 124.5(16)
C25 C26 C29 F3 104.2(6)
C27 C26 C29 F3 -76.4(7)
C25 C26 C29 F3B 57.7(17)
C27 C26 C29 F3B -123.0(17)
C25 C26 C29 F2 -18.1(7)
C27 C26 C29 F2 161.2(5)
C25 C26 C29 F1 -137.3(5)
C27 C26 C29 F1 42.0(6)
C18 N19B C22A O2 -3(2)
C20 N19B C22A O2 -156.4(13)
C18 N19B C22A N2A 170.5(14)
C20 N19B C22A N2A 17(2)
O2 C22A N2A C23 -11(3)
N19B C22A N2A C23 174.6(17)
C28 C23 N2A C22A 170.8(17)
C24 C23 N2A C22A -16(3)
